data_7237708
loop_
_publ_author_name
'Mane, Sunil Kumar Baburao'
'Mu, Yingxiao'
'Yang, Zhiyong'
'Ubba, Eethamukkala'
'Shaishta, Naghma'
'Chi, Zhenguo'

_publ_section_title
;
 A TADF compound with high-contrast mechano-responsive fluorescence on/off
 switching for both sequential and combinational logic gates
;
_journal_issue 12
_journal_name_full 'Journal of Materials Chemistry C'
_journal_page_first 3522
_journal_paper_doi 10.1039/C9TC00150F
_journal_volume 7
_journal_year 2019
_chemical_formula_moiety '2(C27 H21 N O S)'
_chemical_formula_sum 'C54 H42 N2 O2 S2'
_chemical_formula_weight 815.08
_chemical_name_systematic TXDM
_space_group_crystal_system triclinic
_space_group_IT_number 2
_space_group_name_Hall '-P 1'
_space_group_name_H-M_alt 'P -1'
_symmetry_Int_Tables_number 2
_atom_sites_solution_primary iterative
_audit_creation_date 2016-07-15
_audit_creation_method
;
Olex2 1.2
(compiled 2016.02.19 svn.r3266 for OlexSys, GUI svn.r5155)
;
_audit_update_record
;
2018-11-14 deposited with the CCDC.	2019-02-14 downloaded from the CCDC.
;
_cell_angle_alpha 88.905(5)
_cell_angle_beta 80.763(6)
_cell_angle_gamma 77.057(5)
_cell_formula_units_Z 1
_cell_length_a 7.3052(5)
_cell_length_b 9.3988(6)
_cell_length_c 15.8310(11)
_cell_measurement_reflns_used 2982
_cell_measurement_temperature 293(2)
_cell_measurement_theta_max 62.4080
_cell_measurement_theta_min 4.8220
_cell_volume 1045.45(13)
_computing_cell_refinement
;
CrysAlisPro, Agilent Technologies,
Version 1.171.36.28 (release 01-02-2013 CrysAlis171 .NET)
(compiled Feb  1 2013,16:14:44)
;
_computing_data_collection
;
CrysAlisPro, Agilent Technologies,
Version 1.171.36.28 (release 01-02-2013 CrysAlis171 .NET)
(compiled Feb  1 2013,16:14:44)
;
_computing_data_reduction
;
CrysAlisPro, Agilent Technologies,
Version 1.171.36.28 (release 01-02-2013 CrysAlis171 .NET)
(compiled Feb  1 2013,16:14:44)
;
_computing_molecular_graphics 'Olex2 (Dolomanov et al., 2009)'
_computing_publication_material 'Olex2 (Dolomanov et al., 2009)'
_computing_structure_refinement 'olex2.refine (Bourhis et al., 2015)'
_computing_structure_solution 'olex2.solve (Bourhis et al., 2015)'
_diffrn_ambient_temperature 293(2)
_diffrn_detector_area_resol_mean 16.0855
_diffrn_measured_fraction_theta_full 0.9786
_diffrn_measured_fraction_theta_max 0.9786
_diffrn_measurement_details
;
#__ type_ start__ end____ width___ exp.time_
  1 omega  -36.00   57.00   1.0000    2.7100
omega____ theta____ kappa____ phi______ frames
    -       34.2729  -77.0000  120.0000 93

#__ type_ start__ end____ width___ exp.time_
  2 omega    6.00   96.00   1.0000    2.7100
omega____ theta____ kappa____ phi______ frames
    -       34.2729   77.0000 -120.0000 90

#__ type_ start__ end____ width___ exp.time_
  3 omega   41.00  110.00   1.0000    2.7100
omega____ theta____ kappa____ phi______ frames
    -       34.2729  178.0000   90.0000 69

#__ type_ start__ end____ width___ exp.time_
  4 omega   36.00   88.00   1.0000    2.7100
omega____ theta____ kappa____ phi______ frames
    -       34.2729   57.0000   30.0000 52

#__ type_ start__ end____ width___ exp.time_
  5 omega   67.00  155.00   1.0000   10.8400
omega____ theta____ kappa____ phi______ frames
    -       90.5000   45.0000   90.0000 88

#__ type_ start__ end____ width___ exp.time_
  6 omega   86.00  159.00   1.0000   10.8400
omega____ theta____ kappa____ phi______ frames
    -       90.5000  111.0000  -60.0000 73

#__ type_ start__ end____ width___ exp.time_
  7 omega   63.00  128.00   1.0000   10.8400
omega____ theta____ kappa____ phi______ frames
    -       90.5000  -93.0000  130.8417 65

#__ type_ start__ end____ width___ exp.time_
  8 omega   71.00  143.00   1.0000   10.8400
omega____ theta____ kappa____ phi______ frames
    -       90.5000   61.0000    0.0000 72

#__ type_ start__ end____ width___ exp.time_
  9 omega   97.00  146.00   1.0000   10.8400
omega____ theta____ kappa____ phi______ frames
    -       90.5000   61.0000  -60.0000 49

#__ type_ start__ end____ width___ exp.time_
 10 omega   60.00  131.00   1.0000   10.8400
omega____ theta____ kappa____ phi______ frames
    -       90.5000   77.0000 -150.0000 71

#__ type_ start__ end____ width___ exp.time_
 11 omega   30.00  103.00   1.0000   10.8400
omega____ theta____ kappa____ phi______ frames
    -       90.5000  -61.0000  -90.0000 73

#__ type_ start__ end____ width___ exp.time_
 12 omega   48.00   77.00   1.0000   10.8400
omega____ theta____ kappa____ phi______ frames
    -       90.5000  -45.0000   30.0000 29

#__ type_ start__ end____ width___ exp.time_
 13 omega   19.00   89.00   1.0000   10.8400
omega____ theta____ kappa____ phi______ frames
    -       90.5000 -111.0000  -60.0000 70

#__ type_ start__ end____ width___ exp.time_
 14 omega   42.00   69.00   1.0000   10.8400
omega____ theta____ kappa____ phi______ frames
    -       90.5000  -30.0000 -180.0000 27

#__ type_ start__ end____ width___ exp.time_
 15 omega   80.00  109.00   1.0000   10.8400
omega____ theta____ kappa____ phi______ frames
    -       90.5000  -93.0000  -70.3849 29

#__ type_ start__ end____ width___ exp.time_
 16 omega   19.00   77.00   1.0000   10.8400
omega____ theta____ kappa____ phi______ frames
    -       90.5000  -45.0000   90.0000 58

#__ type_ start__ end____ width___ exp.time_
 17 omega   25.00   59.00   1.0000   10.8400
omega____ theta____ kappa____ phi______ frames
    -       90.5000  -93.0000  130.8417 34

#__ type_ start__ end____ width___ exp.time_
 18 omega   42.00   76.00   1.0000   10.8400
omega____ theta____ kappa____ phi______ frames
    -       90.5000  -45.0000  -30.0000 34

#__ type_ start__ end____ width___ exp.time_
 19 omega   57.00  108.00   1.0000   10.8400
omega____ theta____ kappa____ phi______ frames
    -       90.5000  -90.0000   38.7958 51
;
_diffrn_measurement_device_type 'Xcalibur, Sapphire3, Gemini ultra'
_diffrn_measurement_method '\w scans'
_diffrn_orient_matrix_UB_11 0.0330230000
_diffrn_orient_matrix_UB_12 -0.1615845000
_diffrn_orient_matrix_UB_13 0.0256529000
_diffrn_orient_matrix_UB_21 0.0720674000
_diffrn_orient_matrix_UB_22 -0.0466909000
_diffrn_orient_matrix_UB_23 -0.0944277000
_diffrn_orient_matrix_UB_31 0.2043839000
_diffrn_orient_matrix_UB_32 0.0021837000
_diffrn_orient_matrix_UB_33 0.0121925000
_diffrn_radiation_monochromator mirror
_diffrn_radiation_type 'Cu K\a'
_diffrn_radiation_wavelength 1.54184
_diffrn_reflns_av_R_equivalents 0.0244
_diffrn_reflns_av_unetI/netI 0.0342
_diffrn_reflns_limit_h_max 8
_diffrn_reflns_limit_h_min -6
_diffrn_reflns_limit_k_max 10
_diffrn_reflns_limit_k_min -10
_diffrn_reflns_limit_l_max 18
_diffrn_reflns_limit_l_min -17
_diffrn_reflns_number 5676
_diffrn_reflns_theta_full 62.48
_diffrn_reflns_theta_max 62.48
_diffrn_reflns_theta_min 4.83
_diffrn_source 'Enhance Ultra (Cu) X-ray Source'
_exptl_absorpt_coefficient_mu 1.509
_exptl_absorpt_correction_T_max 1.00000
_exptl_absorpt_correction_T_min 0.67446
_exptl_absorpt_correction_type multi-scan
_exptl_absorpt_process_details
;
CrysAlisPro, Agilent Technologies,
Version 1.171.36.28 (release 01-02-2013 CrysAlis171 .NET)
(compiled Feb  1 2013,16:14:44)
Empirical absorption correction using spherical harmonics,
 implemented in SCALE3 ABSPACK scaling algorithm.
;
_exptl_crystal_colour colourless
_exptl_crystal_colour_primary colourless
_exptl_crystal_density_diffrn 1.2945
_exptl_crystal_F_000 429.8236
_exptl_crystal_size_max 0.4
_exptl_crystal_size_mid 0.3
_exptl_crystal_size_min 0.3
_refine_diff_density_max 0.1906
_refine_diff_density_min -0.2663
_refine_diff_density_rms 0.0490
_refine_ls_d_res_high 0.8693
_refine_ls_d_res_low 9.1586
_refine_ls_goodness_of_fit_ref 1.0740
_refine_ls_hydrogen_treatment mixed
_refine_ls_matrix_type full
_refine_ls_number_constraints 38
_refine_ls_number_parameters 272
_refine_ls_number_reflns 3254
_refine_ls_number_restraints 2
_refine_ls_restrained_S_all 1.0736
_refine_ls_R_factor_all 0.0444
_refine_ls_R_factor_gt 0.0406
_refine_ls_shift/su_max 0.0001
_refine_ls_shift/su_mean 0.0000
_refine_ls_structure_factor_coef Fsqd
_refine_ls_weighting_details 'w=1/[\s^2^(Fo^2^)+(0.0610P)^2^+0.1143P] where P=(Fo^2^+2Fc^2^)/3'
_refine_ls_weighting_scheme calc
_refine_ls_wR_factor_gt 0.1077
_refine_ls_wR_factor_ref 0.1128
_reflns_Friedel_coverage 0.0
_reflns_limit_h_max 8
_reflns_limit_h_min -8
_reflns_limit_k_max 10
_reflns_limit_k_min -10
_reflns_limit_l_max 18
_reflns_limit_l_min 0
_reflns_number_gt 2902
_reflns_number_total 3254
_reflns_threshold_expression I>=2u(I)
_cod_data_source_file c9tc00150f4.cif
_cod_data_source_block exp_20872
_cod_original_cell_volume 1045.44(12)
_cod_database_code 7237708
_reflns_odcompleteness_completeness 97.98
_reflns_odcompleteness_iscentric 1
_reflns_odcompleteness_theta 62.30
_olex2_refinement_description
;
1. Fixed Uiso
 At 1.2 times of:
  All C(H) groups
 At 1.5 times of:
  All C(H,H,H) groups
2. Rigid bond restraints
 C22, C23
 with sigma for 1-2 distances of 0.02 and sigma for 1-3 distances of 0.02
 C22, C23
 with sigma for 1-2 distances of 0.001 and sigma for 1-3 distances of 0.001
3.a Aromatic/amide H refined with riding coordinates:
 C19(H19), C12(H12), C16(H16), C17(H17), C27(H27), C2(H2), C20(H20), C10(H10),
 C24(H24), C9(H9), C3(H3), C5(H5), C26(H26), C23(H23), C4(H4)
3.b Idealised Me refined as rotating group:
 C14(H14a,H14b,H14c), C21(H21a,H21b,H21c)
;
_olex2_submission_special_instructions 'No special instructions were received'

loop_
_space_group_symop_id
_space_group_symop_operation_xyz
1 x,y,z
2 -x,-y,-z

loop_
_atom_site_label
_atom_site_type_symbol
_atom_site_fract_x
_atom_site_fract_y
_atom_site_fract_z
_atom_site_U_iso_or_equiv
_atom_site_adp_type
_atom_site_occupancy
_atom_site_refinement_flags_posn
_atom_site_refinement_flags_adp
S1 S 0.29344(6) 0.95263(5) 0.90468(3) 0.06262(18) Uani 1.000000 . .
O2 O 0.1751(2) 0.67146(15) 1.12538(8) 0.0852(5) Uani 1.000000 . .
C19 C 0.7794(2) 0.5531(2) 0.70000(11) 0.0635(5) Uani 1.000000 . .
H19 H 0.8088(2) 0.5218(2) 0.75330(11) 0.0762(5) Uiso 1.000000 R .
C13 C 0.3217(2) 0.76416(19) 0.90433(10) 0.0536(4) Uani 1.000000 . .
C12 C 0.3866(2) 0.6942(2) 0.82486(10) 0.0576(4) Uani 1.000000 . .
H12 H 0.4170(2) 0.7490(2) 0.77726(10) 0.0691(5) Uiso 1.000000 R .
N6 N 0.4796(2) 0.47628(18) 0.73519(9) 0.0649(4) Uani 1.000000 . .
C6 C 0.2228(2) 0.9005(2) 1.07880(11) 0.0580(4) Uani 1.000000 . .
C16 C 0.6988(3) 0.6415(2) 0.54088(11) 0.0687(5) Uani 1.000000 . .
H16 H 0.6713(3) 0.6696(2) 0.48684(11) 0.0825(6) Uiso 1.000000 R .
C8 C 0.2764(2) 0.68400(19) 0.97751(10) 0.0564(4) Uani 1.000000 . .
C1 C 0.2403(2) 1.0004(2) 1.01284(11) 0.0568(4) Uani 1.000000 . .
C17 C 0.5719(3) 0.5804(2) 0.59615(11) 0.0651(5) Uani 1.000000 . .
H17 H 0.4601(3) 0.5681(2) 0.57927(11) 0.0781(5) Uiso 1.000000 R .
C18 C 0.6116(2) 0.5375(2) 0.67650(10) 0.0581(4) Uani 1.000000 . .
C27 C 0.2033(3) 0.2002(2) 0.70860(14) 0.0772(5) Uani 1.000000 . .
H27 H 0.0797(3) 0.1882(2) 0.72511(14) 0.0926(7) Uiso 1.000000 R .
C2 C 0.2158(3) 1.1484(2) 1.03265(14) 0.0720(5) Uani 1.000000 . .
H2 H 0.2209(3) 1.2150(2) 0.98863(14) 0.0863(6) Uiso 1.000000 R .
C20 C 0.9045(3) 0.6153(2) 0.64451(11) 0.0640(5) Uani 1.000000 . .
H20 H 1.0169(3) 0.6263(2) 0.66131(11) 0.0768(5) Uiso 1.000000 R .
C10 C 0.3559(3) 0.4656(2) 0.88773(12) 0.0681(5) Uani 1.000000 . .
H10 H 0.3648(3) 0.3658(2) 0.88266(12) 0.0817(6) Uiso 1.000000 R .
C24 C 0.5667(3) 0.2383(2) 0.66246(12) 0.0716(5) Uani 1.000000 . .
H24 H 0.6909(3) 0.2495(2) 0.64675(12) 0.0860(6) Uiso 1.000000 R .
C15 C 0.8657(3) 0.66168(19) 0.56435(11) 0.0613(4) Uani 1.000000 . .
C9 C 0.2939(3) 0.5341(2) 0.96536(12) 0.0684(5) Uani 1.000000 . .
H9 H 0.2616(3) 0.4789(2) 1.01248(12) 0.0821(6) Uiso 1.000000 R .
C25 C 0.4324(2) 0.34650(19) 0.71102(10) 0.0576(4) Uani 1.000000 . .
C3 C 0.1847(3) 1.1966(3) 1.11555(15) 0.0815(6) Uani 1.000000 . .
H3 H 0.1671(3) 1.2956(3) 1.12777(15) 0.0979(7) Uiso 1.000000 R .
C11 C 0.4069(2) 0.5458(2) 0.81499(10) 0.0588(4) Uani 1.000000 . .
C5 C 0.1968(3) 0.9537(2) 1.16305(12) 0.0715(5) Uani 1.000000 . .
H5 H 0.1913(3) 0.8886(2) 1.20788(12) 0.0858(6) Uiso 1.000000 R .
C26 C 0.2494(3) 0.3249(2) 0.73393(12) 0.0653(5) Uani 1.000000 . .
H26 H 0.1571(3) 0.3955(2) 0.76675(12) 0.0783(5) Uiso 1.000000 R .
C14 C 1.0020(3) 0.7304(2) 0.50448(14) 0.0808(6) Uani 1.000000 . .
H14a H 0.9983(18) 0.7049(16) 0.44645(15) 0.1211(9) Uiso 1.000000 GR .
H14b H 0.9660(15) 0.8346(3) 0.5119(8) 0.1211(9) Uiso 1.000000 GR .
H14c H 1.1286(5) 0.6955(15) 0.5169(7) 0.1211(9) Uiso 1.000000 GR .
C7 C 0.2209(2) 0.7469(2) 1.06430(11) 0.0614(4) Uani 1.000000 . .
C23 C 0.5169(4) 0.1146(2) 0.63750(14) 0.0830(5) Uani 1.000000 . U
H23 H 0.6087(4) 0.0436(2) 0.60480(14) 0.0996(7) Uiso 1.000000 R .
C22 C 0.3335(4) 0.0926(2) 0.65966(13) 0.0824(5) Uani 1.000000 . U
C21 C 0.2787(6) -0.0417(3) 0.6305(2) 0.1226(11) Uani 1.000000 . .
H21a H 0.182(3) -0.0668(17) 0.6731(8) 0.1839(16) Uiso 1.000000 GR .
H21b H 0.230(4) -0.0225(10) 0.5775(9) 0.1839(16) Uiso 1.000000 GR .
H21c H 0.3884(10) -0.1214(8) 0.6223(17) 0.1839(16) Uiso 1.000000 GR .
C4 C 0.1792(3) 1.0981(3) 1.18139(14) 0.0829(6) Uani 1.000000 . .
H4 H 0.1637(3) 1.1300(3) 1.23789(14) 0.0995(7) Uiso 1.000000 R .

loop_
_atom_site_aniso_label
_atom_site_aniso_U_11
_atom_site_aniso_U_22
_atom_site_aniso_U_33
_atom_site_aniso_U_12
_atom_site_aniso_U_13
_atom_site_aniso_U_23
S1 0.0685(3) 0.0684(3) 0.0478(3) -0.0139(2) -0.00373(19) 0.01419(19)
O2 0.1143(11) 0.0805(9) 0.0477(7) -0.0162(8) 0.0165(7) 0.0141(6)
C19 0.0613(10) 0.0860(12) 0.0424(9) -0.0177(9) -0.0051(7) 0.0067(8)
C13 0.0447(8) 0.0692(10) 0.0451(8) -0.0115(7) -0.0046(6) 0.0118(7)
C12 0.0560(9) 0.0756(11) 0.0399(8) -0.0164(8) -0.0030(7) 0.0131(7)
N6 0.0649(9) 0.0845(10) 0.0459(8) -0.0274(8) 0.0050(6) -0.0014(7)
C6 0.0456(8) 0.0776(11) 0.0485(9) -0.0131(7) -0.0023(7) 0.0050(8)
C16 0.0779(12) 0.0807(12) 0.0452(9) -0.0157(10) -0.0069(8) 0.0110(8)
C8 0.0523(9) 0.0694(11) 0.0435(9) -0.0116(7) 0.0000(7) 0.0107(7)
C1 0.0435(8) 0.0725(11) 0.0540(9) -0.0145(7) -0.0051(7) 0.0079(8)
C17 0.0602(10) 0.0860(12) 0.0493(9) -0.0179(9) -0.0076(8) 0.0054(8)
C18 0.0559(9) 0.0732(11) 0.0423(8) -0.0156(8) 0.0019(7) 0.0013(7)
C27 0.0854(14) 0.0815(13) 0.0700(12) -0.0321(11) -0.0104(10) 0.0101(10)
C2 0.0710(11) 0.0761(13) 0.0704(12) -0.0239(9) -0.0060(9) 0.0062(10)
C20 0.0563(10) 0.0795(12) 0.0558(10) -0.0190(8) -0.0022(8) 0.0002(8)
C10 0.0803(12) 0.0694(11) 0.0519(10) -0.0209(9) 0.0026(8) 0.0077(8)
C24 0.0662(11) 0.0835(13) 0.0556(10) -0.0029(9) -0.0013(8) 0.0062(9)
C15 0.0665(10) 0.0606(10) 0.0512(9) -0.0137(8) 0.0063(8) -0.0001(8)
C9 0.0806(12) 0.0728(12) 0.0479(10) -0.0210(9) 0.0048(8) 0.0142(8)
C25 0.0578(9) 0.0684(10) 0.0441(8) -0.0112(8) -0.0052(7) 0.0073(7)
C3 0.0816(13) 0.0859(14) 0.0799(14) -0.0309(11) -0.0024(11) -0.0106(11)
C11 0.0525(9) 0.0787(12) 0.0439(9) -0.0171(8) -0.0008(7) 0.0057(8)
C5 0.0687(11) 0.0976(15) 0.0493(10) -0.0245(10) -0.0048(8) 0.0054(9)
C26 0.0598(10) 0.0714(11) 0.0619(11) -0.0140(8) -0.0027(8) 0.0015(8)
C14 0.0922(14) 0.0784(13) 0.0686(13) -0.0298(11) 0.0107(10) 0.0087(10)
C7 0.0586(10) 0.0744(11) 0.0447(9) -0.0090(8) 0.0008(7) 0.0131(8)
C23 0.1047(13) 0.0696(12) 0.0599(11) 0.0066(10) -0.0065(10) 0.0021(9)
C22 0.1240(14) 0.0658(11) 0.0590(11) -0.0229(12) -0.0189(11) 0.0140(9)
C21 0.204(3) 0.0735(15) 0.102(2) -0.0467(19) -0.037(2) 0.0086(14)
C4 0.0833(14) 0.1071(17) 0.0620(12) -0.0351(12) -0.0010(10) -0.0155(12)

loop_
_atom_type_symbol
_atom_type_scat_dispersion_real
_atom_type_scat_dispersion_imag
_atom_type_scat_Cromer_Mann_a1
_atom_type_scat_Cromer_Mann_a2
_atom_type_scat_Cromer_Mann_a3
_atom_type_scat_Cromer_Mann_a4
_atom_type_scat_Cromer_Mann_b1
_atom_type_scat_Cromer_Mann_b2
_atom_type_scat_Cromer_Mann_b3
_atom_type_scat_Cromer_Mann_b4
_atom_type_scat_Cromer_Mann_c
_atom_type_scat_source
_atom_type_scat_dispersion_source
H 0.00000 0.00000 0.49300 0.32291 0.14019 0.04081 10.51090 26.12570 3.14236 57.79970 0.0030380000826 'International Tables Volume C Table 6.1.1.4 (pp. 500-502)' 'Henke, Gullikson and Davis, At. Data and Nucl. Data Tables, 1993, 54, 2'
C 0.01920 0.00962 2.31000 1.02000 1.58860 0.86500 20.84390 10.20750 0.56870 51.65120 0.215599998832 'International Tables Volume C Table 6.1.1.4 (pp. 500-502)' 'Henke, Gullikson and Davis, At. Data and Nucl. Data Tables, 1993, 54, 2'
S 0.33537 0.55136 6.90530 5.20340 1.43790 1.58630 1.46790 22.21510 0.25360 56.17200 0.866900026798 'International Tables Volume C Table 6.1.1.4 (pp. 500-502)' 'Henke, Gullikson and Davis, At. Data and Nucl. Data Tables, 1993, 54, 2'
O 0.05239 0.03377 3.04850 2.28680 1.54630 0.86700 13.27710 5.70110 0.32390 32.90890 0.250800013542 'International Tables Volume C Table 6.1.1.4 (pp. 500-502)' 'Henke, Gullikson and Davis, At. Data and Nucl. Data Tables, 1993, 54, 2'
N 0.03256 0.01839 12.21260 3.13220 2.01250 1.16630 0.00570 9.89330 28.99750 0.58260 -11.5290002823 'International Tables Volume C Table 6.1.1.4 (pp. 500-502)' 'Henke, Gullikson and Davis, At. Data and Nucl. Data Tables, 1993, 54, 2'

loop_
_geom_angle_atom_site_label_1
_geom_angle_atom_site_label_2
_geom_angle_atom_site_label_3
_geom_angle
C1 S1 C13 103.62(8)
C18 C19 H19 119.96(10)
C20 C19 H19 119.96(11)
C20 C19 C18 120.09(16)
C12 C13 S1 115.77(12)
C8 C13 S1 123.74(13)
C8 C13 C12 120.44(16)
H12 C12 C13 119.17(10)
C11 C12 C13 121.65(15)
C11 C12 H12 119.17(9)
C25 N6 C18 118.71(13)
C11 N6 C18 118.50(14)
C11 N6 C25 122.77(14)
C5 C6 C1 117.31(18)
C7 C6 C1 123.60(15)
C7 C6 C5 119.02(16)
C17 C16 H16 119.32(11)
C15 C16 H16 119.32(10)
C15 C16 C17 121.36(17)
C9 C8 C13 116.72(15)
C7 C8 C13 123.96(16)
C7 C8 C9 119.27(15)
C6 C1 S1 124.06(14)
C2 C1 S1 116.17(14)
C2 C1 C6 119.77(17)
H17 C17 C16 120.07(11)
C18 C17 C16 119.87(17)
C18 C17 H17 120.07(10)
N6 C18 C19 119.95(15)
C17 C18 C19 119.51(16)
C17 C18 N6 120.53(16)
C26 C27 H27 118.87(12)
C22 C27 H27 118.87(14)
C22 C27 C26 122.3(2)
H2 C2 C1 119.49(11)
C3 C2 C1 121.0(2)
C3 C2 H2 119.49(14)
H20 C20 C19 119.35(11)
C15 C20 C19 121.31(17)
C15 C20 H20 119.35(10)
C9 C10 H10 119.98(11)
C11 C10 H10 119.98(11)
C11 C10 C9 120.05(18)
C25 C24 H24 119.86(12)
C23 C24 H24 119.86(13)
C23 C24 C25 120.3(2)
C20 C15 C16 117.82(16)
C14 C15 C16 121.18(18)
C14 C15 C20 121.00(18)
C10 C9 C8 122.98(16)
H9 C9 C8 118.51(9)
H9 C9 C10 118.51(11)
C24 C25 N6 121.09(16)
C26 C25 N6 120.82(16)
C26 C25 C24 118.08(18)
H3 C3 C2 120.04(14)
C4 C3 C2 119.9(2)
C4 C3 H3 120.04(13)
N6 C11 C12 120.86(15)
C10 C11 C12 118.11(16)
C10 C11 N6 121.02(17)
H5 C5 C6 118.95(12)
C4 C5 C6 122.11(19)
C4 C5 H5 118.95(12)
C25 C26 C27 120.58(18)
H26 C26 C27 119.71(12)
H26 C26 C25 119.71(11)
H14a C14 C15 109.5
H14b C14 C15 109.5
H14b C14 H14a 109.5
H14c C14 C15 109.5
H14c C14 H14a 109.5
H14c C14 H14b 109.5
C6 C7 O2 119.86(16)
C8 C7 O2 120.56(17)
C8 C7 C6 119.57(14)
H23 C23 C24 118.99(13)
C22 C23 C24 122.0(2)
C22 C23 H23 118.99(13)
C23 C22 C27 116.8(2)
C21 C22 C27 121.5(3)
C21 C22 C23 121.8(2)
H21a C21 C22 109.5
H21b C21 C22 109.5
H21b C21 H21a 109.5
H21c C21 C22 109.5
H21c C21 H21a 109.5
H21c C21 H21b 109.5
C5 C4 C3 119.67(19)
H4 C4 C3 120.17(13)
H4 C4 C5 120.17(12)

loop_
_geom_bond_atom_site_label_1
_geom_bond_atom_site_label_2
_geom_bond_distance
S1 C13 1.7369(18)
S1 C1 1.7382(18)
O2 C7 1.235(2)
C19 H19 0.9300
C19 C18 1.376(2)
C19 C20 1.382(2)
C13 C12 1.393(2)
C13 C8 1.405(2)
C12 H12 0.9300
C12 C11 1.379(3)
N6 C18 1.437(2)
N6 C25 1.415(2)
N6 C11 1.402(2)
C6 C1 1.400(2)
C6 C5 1.402(3)
C6 C7 1.470(3)
C16 H16 0.9300
C16 C17 1.384(3)
C16 C15 1.383(3)
C8 C9 1.400(3)
C8 C7 1.465(2)
C1 C2 1.398(3)
C17 H17 0.9300
C17 C18 1.382(2)
C27 H27 0.9300
C27 C26 1.374(3)
C27 C22 1.375(3)
C2 H2 0.9300
C2 C3 1.364(3)
C20 H20 0.9300
C20 C15 1.385(3)
C10 H10 0.9300
C10 C9 1.361(3)
C10 C11 1.410(2)
C24 H24 0.9300
C24 C25 1.389(3)
C24 C23 1.376(3)
C15 C14 1.506(2)
C9 H9 0.9300
C25 C26 1.386(3)
C3 H3 0.9300
C3 C4 1.382(3)
C5 H5 0.9300
C5 C4 1.367(3)
C26 H26 0.9300
C14 H14a 0.9600
C14 H14b 0.9600
C14 H14c 0.9600
C23 H23 0.9300
C23 C22 1.390(4)
C22 C21 1.508(3)
C21 H21a 0.9600
C21 H21b 0.9600
C21 H21c 0.9600
C4 H4 0.9300

loop_
_restr_u_rigid_atom_site_label_1
_restr_u_rigid_atom_site_label_2
_restr_u_rigid_target_weight_param
_restr_u_rigid_u_parallel
_restr_u_rigid_diff
C23 C22 0.0200 0.1188 0.0015
C23 C22 0.0010 0.1188 0.0015
